data_2007077
loop_
_publ_author_name
'Lalancette, Roger A.'
'Thompson, Hugh W.'
'Brunskill, Andrew P. J.'

_publ_section_title
;
 (+)-3-Oxo-23,24-dinor-5\a-cholan-22-oic Acid: Hydrogen-Bonding
 Patterns in a Steroidal Keto Acid and its Monohydrate
;
_journal_issue 3
_journal_name_full 'Acta Crystallographica Section C'
_journal_page_first 421
_journal_page_last 424
_journal_paper_doi 10.1107/S0108270197016296
_journal_volume 54
_journal_year 1998
_chemical_formula_analytical 'C22 H36 O4'
_chemical_formula_iupac 'C22 H34 O3, H2 O1'
_chemical_formula_moiety 'C22 H36 O4'
_chemical_formula_structural 'C22 H36 O4'
_chemical_formula_sum 'C22 H36 O4'
_chemical_formula_weight 364.51
_chemical_melting_point 526
_chemical_name_common
;
22,23-Bisnor-5\a-cholanic acid-3-one Monohydrate
;
_chemical_name_systematic
;
(+)-22,23-Bisnor-3-oxo-5\a-cholanic Acid Monohydrate
;
_space_group_IT_number 5
_symmetry_cell_setting monoclinic
_symmetry_space_group_name_Hall 'C 2y'
_symmetry_space_group_name_H-M 'C 1 2 1'
_audit_creation_method SHELXTL/PC
_cell_angle_alpha 90.00
_cell_angle_beta 101.26(2)
_cell_angle_gamma 90.00
_cell_formula_units_Z 4
_cell_length_a 12.696(3)
_cell_length_b 6.168(2)
_cell_length_c 26.784(7)
_cell_measurement_reflns_used 28
_cell_measurement_temperature 293(2)
_cell_measurement_theta_max 16.74
_cell_measurement_theta_min 10.07
_cell_volume 2057.1(10)
_computing_cell_refinement XSCANS
_computing_data_collection 'XSCANS (Fait, 1991)'
_computing_data_reduction XSCANS
_computing_molecular_graphics SHELXTL/PC
_computing_publication_material SHELXTL/PC
_computing_structure_refinement SHELXTL/PC
_computing_structure_solution 'SHELXTL/PC (Sheldrick, 1994)'
_diffrn_ambient_temperature 293(2)
_diffrn_measurement_device 'Siemens P4'
_diffrn_measurement_method '2\q/\q scans'
_diffrn_radiation_monochromator graphite
_diffrn_radiation_source 'fine-focus sealed tube'
_diffrn_radiation_type MoK\a
_diffrn_radiation_wavelength 0.71073
_diffrn_reflns_av_R_equivalents 0.047
_diffrn_reflns_av_sigmaI/netI 0.057
_diffrn_reflns_limit_h_max 16
_diffrn_reflns_limit_h_min -16
_diffrn_reflns_limit_k_max 8
_diffrn_reflns_limit_k_min -8
_diffrn_reflns_limit_l_max 34
_diffrn_reflns_limit_l_min -34
_diffrn_reflns_number 7240
_diffrn_reflns_theta_max 25.00
_diffrn_reflns_theta_min 1.55
_diffrn_standards_decay_% 0.4
_diffrn_standards_interval_count 97
_diffrn_standards_number 3
_exptl_absorpt_coefficient_mu 0.079
_exptl_absorpt_correction_T_max 0.967
_exptl_absorpt_correction_T_min 0.958
_exptl_absorpt_correction_type 'Face-indexed numerical'
_exptl_crystal_colour colorless
_exptl_crystal_density_diffrn 1.177
_exptl_crystal_density_meas 1.180(10)
_exptl_crystal_density_method 'flotation in hexane/CCl~4~'
_exptl_crystal_description plate
_exptl_crystal_F_000 800
_exptl_crystal_size_max 0.88
_exptl_crystal_size_mid 0.50
_exptl_crystal_size_min 0.14
_refine_diff_density_max 0.199
_refine_diff_density_min -0.146
_refine_ls_abs_structure_details 'Flack (1983)'
_refine_ls_abs_structure_Flack -1.0(10)
_refine_ls_goodness_of_fit_all 1.05
_refine_ls_goodness_of_fit_obs 1.09
_refine_ls_hydrogen_treatment 'H atoms: see below'
_refine_ls_matrix_type full
_refine_ls_number_parameters 252
_refine_ls_number_reflns 3598
_refine_ls_number_restraints 1
_refine_ls_restrained_S_all 1.20
_refine_ls_restrained_S_obs 1.09
_refine_ls_R_factor_all 0.062
_refine_ls_R_factor_obs .044
_refine_ls_shift/esd_max -0.001
_refine_ls_shift/esd_mean 0.000
_refine_ls_structure_factor_coef Fsqd
_refine_ls_weighting_details 'w = 1/[\s^2^(Fo^2^)+(0.0608P)^2^+0.0737P] where P = (Fo^2^+2Fc^2^)/3'
_refine_ls_weighting_scheme calc
_refine_ls_wR_factor_all 0.131
_refine_ls_wR_factor_obs .106
_reflns_number_observed 2910
_reflns_number_total 3624
_reflns_observed_criterion >4sigma(F)
_cod_data_source_file fg1381.cif
_cod_data_source_block II
_cod_depositor_comments
;
The following automatic conversions were performed:
'_symmetry_cell_setting' value 'Monoclinic' changed to 'monoclinic'
according to '/home/saulius/struct/CIF-dictionaries/cif_core.dic'
dictionary named 'cif_core.dic' version 2.4.1 from
2010-06-29.

'_geom_bond_publ_flag' value 'Y' changed to 'y' according to
'/home/saulius/struct/CIF-dictionaries/cif_core.dic' dictionary named
'cif_core.dic' version 2.4.1 from 2010-06-29 (3 times).

Automatic conversion script
Id: cif_fix_enum 1527 2010-12-29 10:47:43Z saulius 

The following automatic conversions were performed:

'_chemical_melting_point' value '526K' was changed to '526' - the
value should be numeric and without a unit designator.

Automatic conversion script
Id: cif_fix_values 1646 2011-03-28 12:23:43Z adriana 

The following automatic conversions were performed:

'_chemical_melting_point' value '526K' was changed to '526' - the
value should be numeric and without a unit
designator.

'_symmetry_cell_setting' value 'Monoclinic' changed to
'monoclinic' according to
/home/saulius/struct/CIF-dictionaries/cif_core.dic dictionary named
'cif_core.dic' version 2.4.1 from 2010-06-29.

Automatic conversion script
Id: cif_fix_values 1715 2011-07-08 13:25:40Z adriana 

The following automatic conversions were performed:

'_refine_ls_weighting_scheme' value 'calc w =
1/[\s^2^(Fo^2^)+(0.0608P)^2^+0.0737P] where P = (Fo^2^+2Fc^2^)/3' was
changed to 'calc'. New tag '_refine_ls_weighting_details' was
created. The value of the new tag was set to 'w =
1/[\s^2^(Fo^2^)+(0.0608P)^2^+0.0737P] where P = (Fo^2^+2Fc^2^)/3'.

Automatic conversion script
Id: cif_fix_values 3143 2015-03-26 13:38:13Z robertas 
;
_cod_original_sg_symbol_H-M 'C 2'
_cod_database_code 2007077

loop_
_symmetry_equiv_pos_as_xyz
'x, y, z'
'-x, y, -z'
'x+1/2, y+1/2, z'
'-x+1/2, y+1/2, -z'

loop_
_atom_site_aniso_label
_atom_site_aniso_U_11
_atom_site_aniso_U_22
_atom_site_aniso_U_33
_atom_site_aniso_U_12
_atom_site_aniso_U_13
_atom_site_aniso_U_23
O1 .1049(14) .0444(10) .0291(9) .0008(10) .0025(9) .0020(8)
O2 .0855(12) .0425(9) .0425(10) .0030(9) .0313(9) .0003(8)
O3 .125(2) .0358(9) .0525(12) .0072(10) .0433(12) .0027(8)
O4 .125(2) .0394(13) .107(2) .0055(12) .072(2) .0105(11)
C1 .0531(14) .0471(14) .0329(12) .0072(11) .0111(10) .0028(10)
C2 .068(2) .0520(14) .0355(12) .0044(13) .0177(11) .0042(12)
C3 .076(2) .0329(12) .0347(13) .0003(12) .0044(12) .0025(10)
C4 .0575(15) .0547(14) .0363(13) -.0030(12) -.0088(11) .0056(12)
C5 .0493(13) .0337(11) .0370(12) -.0036(9) .0026(10) .0008(10)
C6 .0389(12) .068(2) .0449(14) -.0056(12) -.0030(10) .0104(13)
C7 .0423(14) .072(2) .0452(15) -.0078(12) .0073(11) .0100(12)
C8 .0383(12) .0345(12) .0370(12) -.0019(9) .0074(9) .0010(9)
C9 .0423(12) .0268(9) .0302(11) .0003(9) .0092(9) -.0009(8)
C10 .0400(11) .0294(12) .0291(11) .0004(9) .0049(9) .0002(9)
C11 .0367(12) .0592(15) .0329(12) .0026(10) .0096(9) .0079(11)
C12 .0397(12) .0508(14) .0327(11) .0053(10) .0073(9) .0078(11)
C13 .0430(12) .0273(11) .0287(11) -.0028(9) .0097(9) .0014(8)
C14 .0421(12) .0342(11) .0359(11) -.0060(10) .0086(9) .0020(10)
C15 .0435(14) .086(2) .0469(14) -.0044(14) .0149(11) .016(2)
C16 .056(2) .079(2) .048(2) -.0035(14) .0217(12) .0189(14)
C17 .0500(12) .0303(11) .0319(11) -.0046(10) .0115(9) -.0010(9)
C18 .070(2) .0341(12) .0383(12) -.0068(11) .0093(11) .0007(10)
C19 .0587(14) .0305(12) .0387(12) -.0038(10) .0059(10) .0031(10)
C20 .0580(14) .0393(12) .0331(11) -.0048(11) .0144(10) -.0010(9)
C21 .055(2) .107(2) .0390(14) -.003(2) .0072(11) .013(2)
C22 .0587(14) .0353(12) .0314(11) .0040(10) .0117(11) .0006(9)

loop_
_atom_site_label
_atom_site_fract_x
_atom_site_fract_y
_atom_site_fract_z
_atom_site_U_iso_or_equiv
_atom_site_thermal_displace_type
_atom_site_calc_flag
_atom_site_refinement_flags
_atom_site_occupancy
_atom_site_disorder_group
_atom_site_type_symbol
O1 .2366(2) .6425(3) -.02371(6) .0609(5) Uani d . 1 . O
O2 .35908(15) .2539(3) .47219(6) .0543(5) Uani d . 1 . O
O3 .4071(2) -.0299(3) .43141(7) .0677(6) Uani d . 1 . O
H3 .3829(9) -.1047(3) .4576(10) .080 Uiso calc R 1 . H
O4 .3403(3) -.2997(4) .49320(11) .0841(8) Uani d . 1 . O
HW1 .354(3) -.413(8) .486(2) .101(14) Uiso d . 1 . H
HW2 .292(3) -.308(8) .5070(10) .108(16) Uiso d . 1 . H
C1 .3882(2) .5468(4) .10462(8) .0440(6) Uani d . 1 . C
C2 .3694(2) .6513(5) .05163(9) .0508(6) Uani d . 1 . C
C3 .2562(2) .6460(4) .02265(9) .0488(6) Uani d . 1 . C
C4 .1693(2) .6577(5) .05253(8) .0519(6) Uani d . 1 . C
C5 .1931(2) .5473(4) .10498(8) .0408(5) Uani d . 1 . C
C6 .1031(2) .5825(5) .13374(9) .0522(6) Uani d . 1 . C
C7 .1229(2) .4626(5) .18442(9) .0533(7) Uani d . 1 . C
C8 .2320(2) .5167(3) .21706(8) .0366(5) Uani d . 1 . C
C9 .3223(2) .4786(3) .18686(8) .0328(5) Uani d . 1 . C
C10 .3043(2) .6119(3) .13638(8) .0331(5) Uani d . 1 . C
C11 .4342(2) .5042(4) .22041(8) .0426(6) Uani d . 1 . C
C12 .4500(2) .3778(4) .27063(8) .0410(5) Uani d . 1 . C
C13 .3631(2) .4322(3) .30091(8) .0326(5) Uani d . 1 . C
C14 .2546(2) .3846(4) .26580(8) .0373(5) Uani d . 1 . C
C15 .1735(2) .3946(6) .30104(9) .0578(7) Uani d . 1 . C
C16 .2369(2) .3105(5) .35226(10) .0597(8) Uani d . 1 . C
C17 .3541(2) .2821(4) .34640(8) .0369(5) Uani d . 1 . C
C18 .3728(2) .6699(4) .31859(9) .0477(6) Uani d . 1 . C
C19 .3114(2) .8570(3) .14743(9) .0432(5) Uani d . 1 . C
C20 .4340(2) .3141(4) .39751(8) .0428(5) Uani d . 1 . C
C21 .5497(2) .2569(7) .39476(10) .0671(8) Uani d . 1 . C
C22 .3972(2) .1791(4) .43766(8) .0414(5) Uani d . 1 . C
H1A .4589 .5876 .12305 .059(2) Uiso calc R 1 . H
H1B .3872 .3904 .10075 .059(2) Uiso calc R 1 . H
H2A .3925 .8014 .05540 .059(2) Uiso calc R 1 . H
H2B .4146 .5785 .03157 .059(2) Uiso calc R 1 . H
H4A .1052 .5924 .03256 .059(2) Uiso calc R 1 . H
H4B .1534 .8092 .05734 .059(2) Uiso calc R 1 . H
H5A .1960 .3911 .09869 .041(2) Uiso calc R 1 . H
H6A .0361 .5328 .11306 .059(2) Uiso calc R 1 . H
H6B .0962 .7364 .13986 .059(2) Uiso calc R 1 . H
H7A .0670 .5004 .20290 .059(2) Uiso calc R 1 . H
H7B .1188 .3077 .17806 .059(2) Uiso calc R 1 . H
H8A .2321 .6705 .22624 .041(2) Uiso calc R 1 . H
H9A .3166 .3259 .17657 .041(2) Uiso calc R 1 . H
H11A .4874 .4560 .20133 .059(2) Uiso calc R 1 . H
H11B .4470 .6568 .22802 .059(2) Uiso calc R 1 . H
H12A .4483 .2235 .26343 .059(2) Uiso calc R 1 . H
H12B .5199 .4121 .29097 .059(2) Uiso calc R 1 . H
H14A .2573 .2327 .25539 .041(2) Uiso calc R 1 . H
H15A .1119 .3032 .28851 .059(2) Uiso calc R 1 . H
H15B .1491 .5421 .30423 .059(2) Uiso calc R 1 . H
H16A .2325 .4134 .37919 .059(2) Uiso calc R 1 . H
H16B .2076 .1730 .36075 .059(2) Uiso calc R 1 . H
H17A .3621 .1325 .33540 .041(2) Uiso calc R 1 . H
H18A .3205(8) .6992(7) .3392(5) .064(5) Uiso calc R 1 . H
H18B .3604(11) .7637(4) .28942(9) .064(5) Uiso calc R 1 . H
H18C .4435(4) .6953(7) .3382(4) .064(5) Uiso calc R 1 . H
H19A .2594(9) .8961(6) .1675(5) .073(5) Uiso calc R 1 . H
H19B .2972(12) .9357(4) .11590(9) .073(5) Uiso calc R 1 . H
H19C .3821(4) .8921(5) .1658(5) .073(5) Uiso calc R 1 . H
H20A .4319 .4669 .40733 .041(2) Uiso calc R 1 . H
H21A .5759(6) .357(2) .3727(7) .095(7) Uiso calc R 1 . H
H21B .5523(3) .1125(15) .3817(8) .095(7) Uiso calc R 1 . H
H21C .5937(4) .265(4) .4282(2) .095(7) Uiso calc R 1 . H

loop_
_atom_type_symbol
_atom_type_description
_atom_type_scat_dispersion_real
_atom_type_scat_dispersion_imag
_atom_type_scat_source
C C 0.0033 0.0016 'International Tables Vol C Tables 4.2.6.8 and 6.1.1.4'
H H 0.0000 0.0000 'International Tables Vol C Tables 4.2.6.8 and 6.1.1.4'
O O 0.0106 0.0060 'International Tables Vol C Tables 4.2.6.8 and 6.1.1.4'

loop_
_geom_angle_atom_site_label_1
_geom_angle_atom_site_label_2
_geom_angle_atom_site_label_3
_geom_angle
_geom_angle_publ_flag
C22 O3 H3 109.47(14) ?
HW1 O4 HW2 108(4) ?
C2 C1 C10 113.7(2) ?
C3 C2 C1 115.5(2) ?
O1 C3 C4 121.7(2) ?
O1 C3 C2 120.9(2) ?
C4 C3 C2 117.3(2) ?
C3 C4 C5 115.9(2) ?
C6 C5 C4 111.6(2) ?
C6 C5 C10 112.7(2) ?
C4 C5 C10 112.2(2) ?
C5 C6 C7 112.0(2) ?
C8 C7 C6 112.3(2) ?
C14 C8 C7 112.0(2) ?
C14 C8 C9 109.5(2) ?
C7 C8 C9 110.5(2) ?
C11 C9 C8 112.0(2) ?
C11 C9 C10 114.5(2) ?
C8 C9 C10 112.1(2) ?
C1 C10 C19 109.9(2) ?
C1 C10 C5 106.8(2) ?
C19 C10 C5 111.7(2) ?
C1 C10 C9 110.0(2) ?
C19 C10 C9 110.9(2) ?
C5 C10 C9 107.4(2) ?
C12 C11 C9 114.1(2) ?
C13 C12 C11 111.7(2) ?
C12 C13 C14 106.7(2) ?
C12 C13 C18 110.5(2) ?
C14 C13 C18 112.3(2) ?
C12 C13 C17 117.2(2) ?
C14 C13 C17 99.9(2) ?
C18 C13 C17 109.9(2) ?
C8 C14 C15 118.2(2) ?
C8 C14 C13 114.9(2) ?
C15 C14 C13 104.2(2) ?
C14 C15 C16 103.8(2) ?
C17 C16 C15 107.2(2) ?
C16 C17 C20 112.1(2) ?
C16 C17 C13 103.5(2) ?
C20 C17 C13 118.8(2) ?
C22 C20 C21 110.0(2) ?
C22 C20 C17 108.7(2) ?
C21 C20 C17 113.5(2) ?
O2 C22 O3 122.2(2) ?
O2 C22 C20 124.0(2) y
O3 C22 C20 113.8(2) y

loop_
_geom_bond_atom_site_label_1
_geom_bond_atom_site_label_2
_geom_bond_site_symmetry_2
_geom_bond_distance
_geom_bond_publ_flag
O1 C3 . 1.218(2) y
O2 C22 . 1.216(3) y
O3 C22 . 1.309(3) y
C1 C2 . 1.535(3) ?
C1 C10 . 1.540(3) ?
C2 C3 . 1.495(4) ?
C3 C4 . 1.485(4) ?
C4 C5 . 1.537(3) ?
C5 C6 . 1.514(3) ?
C5 C10 . 1.547(3) ?
C6 C7 . 1.523(3) ?
C7 C8 . 1.523(3) ?
C8 C14 . 1.518(3) ?
C8 C9 . 1.545(3) ?
C9 C11 . 1.534(3) ?
C9 C10 . 1.561(3) ?
C10 C19 . 1.540(3) ?
C11 C12 . 1.534(3) ?
C12 C13 . 1.528(3) ?
C13 C14 . 1.537(3) ?
C13 C18 . 1.539(3) ?
C13 C17 . 1.552(3) ?
C14 C15 . 1.528(3) ?
C15 C16 . 1.539(4) ?
C16 C17 . 1.536(3) ?
C17 C20 . 1.549(3) ?
C20 C22 . 1.505(3) ?
C20 C21 . 1.527(4) ?

loop_
_geom_torsion_atom_site_label_1
_geom_torsion_atom_site_label_2
_geom_torsion_atom_site_label_3
_geom_torsion_atom_site_label_4
_geom_torsion
_geom_torsion_publ_flag
C10 C1 C2 C3 -45.5(3) ?
C1 C2 C3 O1 -151.1(2) ?
C1 C2 C3 C4 32.2(3) ?
O1 C3 C4 C5 149.4(2) ?
C2 C3 C4 C5 -34.0(4) ?
C3 C4 C5 C6 175.9(2) ?
C3 C4 C5 C10 48.3(3) ?
C4 C5 C6 C7 176.6(2) ?
C10 C5 C6 C7 -56.0(3) ?
C5 C6 C7 C8 53.5(3) ?
C6 C7 C8 C14 -175.9(2) ?
C6 C7 C8 C9 -53.5(3) ?
C14 C8 C9 C11 -49.1(2) ?
C7 C8 C9 C11 -172.9(2) ?
C14 C8 C9 C10 -179.5(2) ?
C7 C8 C9 C10 56.7(2) ?
C2 C1 C10 C19 -63.9(3) ?
C2 C1 C10 C5 57.5(3) ?
C2 C1 C10 C9 173.7(2) ?
C6 C5 C10 C1 174.6(2) ?
C4 C5 C10 C1 -58.4(2) ?
C6 C5 C10 C19 -65.2(3) ?
C4 C5 C10 C19 61.8(2) ?
C6 C5 C10 C9 56.7(2) ?
C4 C5 C10 C9 -176.3(2) ?
C11 C9 C10 C1 58.0(2) ?
C8 C9 C10 C1 -172.9(2) ?
C11 C9 C10 C19 -63.8(2) ?
C8 C9 C10 C19 65.2(2) ?
C11 C9 C10 C5 173.8(2) ?
C8 C9 C10 C5 -57.1(2) ?
C8 C9 C11 C12 49.3(3) ?
C10 C9 C11 C12 178.3(2) ?
C9 C11 C12 C13 -53.9(3) ?
C11 C12 C13 C14 56.3(2) ?
C11 C12 C13 C18 -65.9(3) ?
C11 C12 C13 C17 167.1(2) ?
C7 C8 C14 C15 -55.8(3) ?
C9 C8 C14 C15 -178.7(2) ?
C7 C8 C14 C13 -179.5(2) ?
C9 C8 C14 C13 57.6(2) ?
C12 C13 C14 C8 -60.8(2) ?
C18 C13 C14 C8 60.3(2) ?
C17 C13 C14 C8 176.7(2) ?
C12 C13 C14 C15 168.3(2) ?
C18 C13 C14 C15 -70.5(2) ?
C17 C13 C14 C15 45.9(2) ?
C8 C14 C15 C16 -161.8(2) ?
C13 C14 C15 C16 -32.9(3) ?
C14 C15 C16 C17 6.7(3) ?
C15 C16 C17 C20 150.7(2) ?
C15 C16 C17 C13 21.5(3) ?
C12 C13 C17 C16 -155.3(2) ?
C14 C13 C17 C16 -40.7(2) ?
C18 C13 C17 C16 77.4(2) ?
C12 C13 C17 C20 79.7(2) ?
C14 C13 C17 C20 -165.7(2) ?
C18 C13 C17 C20 -47.5(3) ?
C16 C17 C20 C22 49.4(2) ?
C13 C17 C20 C22 170.1(2) ?
C16 C17 C20 C21 172.1(2) y
C13 C17 C20 C21 -67.2(3) ?
C21 C20 C22 O2 126.5(3) ?
C17 C20 C22 O2 -108.7(3) y
C21 C20 C22 O3 -55.4(3) ?
C17 C20 C22 O3 69.4(3) ?
H17A C17 C20 H20A 174.609(5) ?

loop_
_cod_related_entry_id
_cod_related_entry_database
_cod_related_entry_code
1 ChemSpider 21186061
